data_7055105
loop_
_publ_author_name
'Smirnov, Andrey S.'
'Yandanova, Ekaterina S.'
'Bokach, Nadezhda A.'
'Starova, Galina L.'
'Gurzhiy, Vladislav V.'
'Avdontceva, Margarita S.'
'Zolotarev, Andrey A.'
'Kukushkin, Vadim Yu.'

_publ_section_title
;
 Zinc(ii)-mediated generation of 5-amino substituted
 2,3-dihydro-1,2,4-oxadiazoles and their further ZnII-catalyzed and
 O2-involving transformations
;
_journal_issue 12
_journal_name_full 'New J. Chem.'
_journal_page_first 9330
_journal_paper_doi 10.1039/C5NJ02061A
_journal_volume 39
_journal_year 2015
_chemical_formula_moiety 'C32 H25 N3 O'
_chemical_formula_sum 'C32 H25 N3 O'
_chemical_formula_weight 467.55
_chemical_name_systematic
;
 ?
;
_space_group_crystal_system orthorhombic
_space_group_IT_number 33
_space_group_name_Hall 'P 2c -2n'
_space_group_name_H-M_alt 'P n a 21'
_symmetry_space_group_name_Hall 'P 2c -2n'
_symmetry_space_group_name_H-M 'P n a 21'
_atom_sites_solution_hydrogens geom
_audit_creation_date 2014-03-14
_audit_creation_method
;
Olex2 1.2
(compiled 2014.02.28 svn.r2899 for OlexSys, GUI svn.r4781)
;
_audit_update_record
;
2015-07-01 deposited with the CCDC.
2015-09-09 downloaded from the CCDC.
;
_cell_angle_alpha 90
_cell_angle_beta 90
_cell_angle_gamma 90
_cell_formula_units_Z 4
_cell_length_a 17.0999(2)
_cell_length_b 8.90736(10)
_cell_length_c 15.9119(2)
_cell_measurement_reflns_used 11284
_cell_measurement_temperature 100(2)
_cell_measurement_theta_max 75.9870
_cell_measurement_theta_min 5.5980
_cell_volume 2423.62(5)
_computing_cell_refinement
;
CrysAlisPro, Agilent Technologies,
Version 1.171.36.32 (release 02-08-2013 CrysAlis171 .NET)
(compiled Aug  2 2013,16:46:58)
;
_computing_data_collection
;
CrysAlisPro, Agilent Technologies,
Version 1.171.36.32 (release 02-08-2013 CrysAlis171 .NET)
(compiled Aug  2 2013,16:46:58)
;
_computing_data_reduction
;
CrysAlisPro, Agilent Technologies,
Version 1.171.36.32 (release 02-08-2013 CrysAlis171 .NET)
(compiled Aug  2 2013,16:46:58)
;
_computing_molecular_graphics 'Olex2 (Dolomanov et al., 2009)'
_computing_publication_material 'Olex2 (Dolomanov et al., 2009)'
_computing_structure_refinement 'ShelXL (Sheldrick, 2008)'
_diffrn_ambient_temperature 100(2)
_diffrn_detector_area_resol_mean 10.3829
_diffrn_measured_fraction_theta_full 1.000
_diffrn_measured_fraction_theta_max 1.000
_diffrn_measurement_device_type 'SuperNova, Dual, Cu at zero, Atlas'
_diffrn_measurement_method '\w scans'
_diffrn_orient_matrix_UB_11 -0.0146964000
_diffrn_orient_matrix_UB_12 0.0133625000
_diffrn_orient_matrix_UB_13 0.0952454000
_diffrn_orient_matrix_UB_21 0.0698604000
_diffrn_orient_matrix_UB_22 -0.1048865000
_diffrn_orient_matrix_UB_23 0.0170519000
_diffrn_orient_matrix_UB_31 0.0549171000
_diffrn_orient_matrix_UB_32 0.1368963000
_diffrn_orient_matrix_UB_33 0.0037164000
_diffrn_radiation_monochromator mirror
_diffrn_radiation_type CuK\a
_diffrn_radiation_wavelength 1.54184
_diffrn_reflns_av_R_equivalents 0.0258
_diffrn_reflns_av_unetI/netI 0.0240
_diffrn_reflns_laue_measured_fraction_full 1.000
_diffrn_reflns_laue_measured_fraction_max 1.000
_diffrn_reflns_limit_h_max 21
_diffrn_reflns_limit_h_min -19
_diffrn_reflns_limit_k_max 11
_diffrn_reflns_limit_k_min -9
_diffrn_reflns_limit_l_max 19
_diffrn_reflns_limit_l_min -19
_diffrn_reflns_number 17036
_diffrn_reflns_point_group_measured_fraction_full 1.000
_diffrn_reflns_point_group_measured_fraction_max 1.000
_diffrn_reflns_theta_full 67.684
_diffrn_reflns_theta_max 72.449
_diffrn_reflns_theta_min 5.173
_diffrn_source 'SuperNova (Cu) X-ray Source'
_exptl_absorpt_coefficient_mu 0.613
_exptl_absorpt_correction_T_max 1.00000
_exptl_absorpt_correction_T_min 0.89222
_exptl_absorpt_correction_type multi-scan
_exptl_absorpt_process_details
;
CrysAlisPro, Agilent Technologies,
Version 1.171.36.32 (release 02-08-2013 CrysAlis171 .NET)
(compiled Aug  2 2013,16:46:58)
Empirical absorption correction using spherical harmonics,
 implemented in SCALE3 ABSPACK scaling algorithm.
;
_exptl_crystal_colour 'translucent white'
_exptl_crystal_density_diffrn 1.281
_exptl_crystal_description prism
_exptl_crystal_F_000 984
_exptl_crystal_size_max 0.21
_exptl_crystal_size_mid 0.17
_exptl_crystal_size_min 0.10
_refine_diff_density_max 0.185
_refine_diff_density_min -0.180
_refine_diff_density_rms 0.032
_refine_ls_abs_structure_details
;
 Refined as an inversion twin.
;
_refine_ls_abs_structure_Flack 0.2(2)
_refine_ls_extinction_method none
_refine_ls_goodness_of_fit_ref 1.042
_refine_ls_hydrogen_treatment constr
_refine_ls_matrix_type full
_refine_ls_number_parameters 326
_refine_ls_number_reflns 4736
_refine_ls_number_restraints 1
_refine_ls_restrained_S_all 1.042
_refine_ls_R_factor_all 0.0274
_refine_ls_R_factor_gt 0.0268
_refine_ls_shift/su_max 0.000
_refine_ls_shift/su_mean 0.000
_refine_ls_structure_factor_coef Fsqd
_refine_ls_weighting_details 'w=1/[\s^2^(Fo^2^)+(0.0367P)^2^+0.3771P] where P=(Fo^2^+2Fc^2^)/3'
_refine_ls_weighting_scheme calc
_refine_ls_wR_factor_gt 0.0670
_refine_ls_wR_factor_ref 0.0677
_reflns_Friedel_coverage 0.927
_reflns_friedel_fraction_full 1.000
_reflns_friedel_fraction_max 1.000
_reflns_number_gt 4649
_reflns_number_total 4736
_reflns_threshold_expression 'I > 2\s(I)'
_cod_data_source_file c5nj02061a3.cif
_cod_data_source_block 4ec
_cod_depositor_comments 'Adding full bibliography for 7055098--7055106.cif.'
_cod_original_cell_volume 2423.63(5)
_cod_database_code 7055105
_shelxl_version_number 2013-4
_chemical_oxdiff_formula 'C32 H25 N3 O'
_shelx_space_group_comment
;
The symmetry employed for this shelxl refinement is uniquely defined
by the following loop, which should always be used as a source of
symmetry information in preference to the above space-group names.
They are only intended as comments.
;
_reflns_odcompleteness_completeness 94.80
_reflns_odcompleteness_iscentric 1
_reflns_odcompleteness_theta 80.95
_olex2_refinement_description
;
1. Fixed Uiso
 At 1.2 times of:
  All C(H) groups
2.a Aromatic/amide H refined with riding coordinates:
 C9(H9), C10(H10), C11(H11), C12(H12), C13(H13), C14(H14), C15(H15), C16(H16),
 C17(H17), C18(H18), C19(H19), C20(H20), C21(H21), C22(H22), C23(H23), C24(H24),
  C25(H25), C26(H26), C27(H27), C28(H28), C29(H29), C30(H30), C31(H31),
 C32(H32), C33(H33)
;

loop_
_space_group_symop_operation_xyz
'x, y, z'
'-x, -y, z+1/2'
'-x+1/2, y+1/2, z+1/2'
'x+1/2, -y+1/2, z'

loop_
_atom_site_label
_atom_site_type_symbol
_atom_site_fract_x
_atom_site_fract_y
_atom_site_fract_z
_atom_site_U_iso_or_equiv
_atom_site_adp_type
_atom_site_occupancy
_atom_site_site_symmetry_order
_atom_site_calc_flag
_atom_site_refinement_flags_posn
C1 C -0.01029(9) 0.18059(18) 0.58047(10) 0.0160(3) Uani 1 1 d .
C2 C 0.10130(9) 0.05204(17) 0.53135(11) 0.0162(3) Uani 1 1 d .
C4 C 0.05079(9) 0.09016(19) 0.38616(10) 0.0180(3) Uani 1 1 d .
C5 C 0.19119(10) 0.06039(19) 0.41368(10) 0.0175(3) Uani 1 1 d .
C6 C -0.11717(9) 0.27204(18) 0.66949(11) 0.0169(3) Uani 1 1 d .
C7 C -0.12805(9) 0.03105(18) 0.59556(11) 0.0169(3) Uani 1 1 d .
C8 C 0.02517(10) 0.33430(18) 0.57785(11) 0.0175(3) Uani 1 1 d .
C9 C 0.10102(10) 0.3583(2) 0.60733(11) 0.0206(3) Uani 1 1 d .
H9 H 0.1295 0.2790 0.6299 0.025 Uiso 1 1 calc R
C10 C 0.13413(10) 0.5010(2) 0.60287(12) 0.0248(4) Uani 1 1 d .
H10 H 0.1849 0.5165 0.6220 0.030 Uiso 1 1 calc R
C11 C 0.09172(11) 0.6201(2) 0.57011(13) 0.0262(4) Uani 1 1 d .
H11 H 0.1141 0.7151 0.5669 0.031 Uiso 1 1 calc R
C12 C 0.01575(11) 0.5971(2) 0.54214(12) 0.0257(4) Uani 1 1 d .
H12 H -0.0130 0.6773 0.5211 0.031 Uiso 1 1 calc R
C13 C -0.01754(10) 0.4549(2) 0.54542(12) 0.0213(3) Uani 1 1 d .
H13 H -0.0683 0.4401 0.5260 0.026 Uiso 1 1 calc R
C14 C -0.14265(10) -0.05731(19) 0.66539(12) 0.0210(3) Uani 1 1 d .
H14 H -0.1278 -0.0244 0.7185 0.025 Uiso 1 1 calc R
C15 C -0.17961(11) -0.1956(2) 0.65578(13) 0.0261(4) Uani 1 1 d .
H15 H -0.1898 -0.2547 0.7027 0.031 Uiso 1 1 calc R
C16 C -0.20143(10) -0.24596(19) 0.57649(14) 0.0248(4) Uani 1 1 d .
H16 H -0.2254 -0.3389 0.5701 0.030 Uiso 1 1 calc R
C17 C -0.18695(11) -0.1557(2) 0.50690(13) 0.0258(4) Uani 1 1 d .
H17 H -0.2016 -0.1883 0.4537 0.031 Uiso 1 1 calc R
C18 C -0.15061(10) -0.0169(2) 0.51643(12) 0.0214(4) Uani 1 1 d .
H18 H -0.1415 0.0435 0.4698 0.026 Uiso 1 1 calc R
C19 C -0.07198(9) 0.30701(18) 0.73957(11) 0.0192(3) Uani 1 1 d .
H19 H -0.0215 0.2692 0.7444 0.023 Uiso 1 1 calc R
C20 C -0.10240(10) 0.39867(19) 0.80244(12) 0.0219(3) Uani 1 1 d .
H20 H -0.0721 0.4226 0.8491 0.026 Uiso 1 1 calc R
C21 C -0.17812(11) 0.45455(19) 0.79553(12) 0.0231(4) Uani 1 1 d .
H21 H -0.1989 0.5142 0.8380 0.028 Uiso 1 1 calc R
C22 C -0.22261(10) 0.42095(19) 0.72501(13) 0.0223(3) Uani 1 1 d .
H22 H -0.2729 0.4597 0.7199 0.027 Uiso 1 1 calc R
C23 C -0.19258(10) 0.33004(18) 0.66209(11) 0.0193(3) Uani 1 1 d .
H23 H -0.2227 0.3078 0.6150 0.023 Uiso 1 1 calc R
C24 C -0.00312(10) -0.0241(2) 0.37326(12) 0.0218(3) Uani 1 1 d .
H24 H -0.0025 -0.1096 0.4068 0.026 Uiso 1 1 calc R
C25 C -0.05818(10) -0.0089(2) 0.30925(13) 0.0254(4) Uani 1 1 d .
H25 H -0.0950 -0.0843 0.3008 0.030 Uiso 1 1 calc R
C26 C -0.05890(10) 0.1168(2) 0.25803(11) 0.0254(4) Uani 1 1 d .
H26 H -0.0952 0.1249 0.2147 0.031 Uiso 1 1 calc R
C27 C -0.00497(11) 0.2306(2) 0.27198(12) 0.0247(4) Uani 1 1 d .
H27 H -0.0052 0.3155 0.2380 0.030 Uiso 1 1 calc R
C28 C 0.04929(10) 0.2182(2) 0.33642(11) 0.0213(3) Uani 1 1 d .
H28 H 0.0846 0.2956 0.3463 0.026 Uiso 1 1 calc R
C29 C 0.21002(10) -0.0633(2) 0.36459(11) 0.0205(3) Uani 1 1 d .
H29 H 0.1730 -0.1378 0.3550 0.025 Uiso 1 1 calc R
C30 C 0.28431(11) -0.0754(2) 0.32980(12) 0.0232(4) Uani 1 1 d .
H30 H 0.2969 -0.1580 0.2967 0.028 Uiso 1 1 calc R
C31 C 0.33969(10) 0.0350(2) 0.34432(12) 0.0240(4) Uani 1 1 d .
H31 H 0.3893 0.0270 0.3208 0.029 Uiso 1 1 calc R
C32 C 0.32071(11) 0.1579(2) 0.39420(12) 0.0256(4) Uani 1 1 d .
H32 H 0.3580 0.2316 0.4046 0.031 Uiso 1 1 calc R
C33 C 0.24644(10) 0.1715(2) 0.42866(11) 0.0220(4) Uani 1 1 d .
H33 H 0.2338 0.2543 0.4615 0.026 Uiso 1 1 calc R
N1 N 0.02417(8) 0.05850(15) 0.55883(9) 0.0167(3) Uani 1 1 d .
N2 N -0.08818(8) 0.17331(15) 0.60523(9) 0.0169(3) Uani 1 1 d .
N3 N 0.11277(8) 0.07386(16) 0.44663(9) 0.0177(3) Uani 1 1 d .
O1 O 0.15516(7) 0.01786(13) 0.57801(8) 0.0197(2) Uani 1 1 d .

loop_
_atom_site_aniso_label
_atom_site_aniso_U_11
_atom_site_aniso_U_22
_atom_site_aniso_U_33
_atom_site_aniso_U_23
_atom_site_aniso_U_13
_atom_site_aniso_U_12
C1 0.0137(7) 0.0208(8) 0.0136(7) 0.0024(6) -0.0015(6) -0.0006(6)
C2 0.0165(7) 0.0128(7) 0.0194(8) -0.0003(6) -0.0008(6) -0.0014(6)
C4 0.0146(7) 0.0226(8) 0.0169(8) -0.0012(6) 0.0009(6) 0.0016(6)
C5 0.0150(7) 0.0213(8) 0.0162(8) 0.0025(6) -0.0003(6) 0.0000(6)
C6 0.0173(7) 0.0151(7) 0.0184(7) 0.0013(6) 0.0024(6) -0.0022(6)
C7 0.0109(7) 0.0169(7) 0.0230(8) -0.0002(6) 0.0012(6) 0.0018(6)
C8 0.0164(7) 0.0196(8) 0.0165(7) -0.0006(6) 0.0037(6) -0.0020(6)
C9 0.0167(8) 0.0215(8) 0.0236(8) -0.0021(7) 0.0007(6) -0.0003(6)
C10 0.0176(8) 0.0272(9) 0.0298(9) -0.0050(8) 0.0016(7) -0.0059(7)
C11 0.0284(9) 0.0211(8) 0.0290(9) -0.0022(7) 0.0089(7) -0.0088(7)
C12 0.0282(9) 0.0221(8) 0.0267(9) 0.0039(7) 0.0040(7) 0.0005(7)
C13 0.0174(7) 0.0246(8) 0.0220(8) 0.0028(7) 0.0001(7) -0.0015(6)
C14 0.0193(8) 0.0210(8) 0.0227(8) 0.0017(7) -0.0015(7) 0.0012(6)
C15 0.0227(8) 0.0205(8) 0.0353(10) 0.0081(7) 0.0010(7) -0.0015(7)
C16 0.0156(8) 0.0159(7) 0.0430(10) -0.0015(8) -0.0013(7) -0.0017(6)
C17 0.0199(8) 0.0277(9) 0.0299(10) -0.0072(7) -0.0033(7) -0.0019(7)
C18 0.0185(8) 0.0234(9) 0.0222(9) 0.0008(7) 0.0002(6) -0.0014(7)
C19 0.0168(7) 0.0184(7) 0.0222(8) 0.0038(6) -0.0004(7) -0.0007(6)
C20 0.0255(8) 0.0203(8) 0.0199(8) -0.0004(7) -0.0015(7) -0.0048(7)
C21 0.0283(9) 0.0172(8) 0.0238(9) -0.0010(7) 0.0074(8) -0.0017(7)
C22 0.0177(8) 0.0187(8) 0.0305(9) 0.0021(7) 0.0049(7) 0.0007(6)
C23 0.0161(7) 0.0200(8) 0.0218(8) 0.0023(6) -0.0010(6) -0.0025(6)
C24 0.0195(8) 0.0215(8) 0.0244(8) -0.0008(7) -0.0012(7) 0.0005(7)
C25 0.0195(8) 0.0295(9) 0.0272(9) -0.0093(8) -0.0035(7) 0.0001(7)
C26 0.0170(8) 0.0405(10) 0.0188(8) -0.0040(7) -0.0029(6) 0.0086(7)
C27 0.0228(8) 0.0313(9) 0.0202(8) 0.0039(7) 0.0021(7) 0.0069(7)
C28 0.0190(8) 0.0229(9) 0.0219(8) 0.0002(7) 0.0024(7) 0.0000(6)
C29 0.0172(8) 0.0204(8) 0.0238(8) -0.0008(6) -0.0027(6) -0.0025(6)
C30 0.0216(8) 0.0241(9) 0.0238(9) -0.0036(7) 0.0009(7) 0.0018(7)
C31 0.0160(8) 0.0315(10) 0.0245(9) 0.0000(7) 0.0045(7) -0.0001(7)
C32 0.0205(8) 0.0286(9) 0.0276(10) -0.0036(7) 0.0023(7) -0.0098(7)
C33 0.0235(9) 0.0216(8) 0.0210(8) -0.0033(7) 0.0024(7) -0.0030(6)
N1 0.0139(6) 0.0190(6) 0.0171(7) 0.0013(5) -0.0003(5) -0.0009(5)
N2 0.0133(6) 0.0177(6) 0.0199(7) -0.0006(6) 0.0013(5) -0.0016(5)
N3 0.0130(6) 0.0224(7) 0.0179(7) 0.0011(5) -0.0008(5) -0.0007(5)
O1 0.0150(5) 0.0249(6) 0.0193(6) 0.0025(5) -0.0010(4) 0.0017(5)

loop_
_atom_type_symbol
_atom_type_description
_atom_type_scat_dispersion_real
_atom_type_scat_dispersion_imag
_atom_type_scat_source
C C 0.0181 0.0091 'International Tables Vol C Tables 4.2.6.8 and 6.1.1.4'
H H 0.0000 0.0000 'International Tables Vol C Tables 4.2.6.8 and 6.1.1.4'
N N 0.0311 0.0180 'International Tables Vol C Tables 4.2.6.8 and 6.1.1.4'
O O 0.0492 0.0322 'International Tables Vol C Tables 4.2.6.8 and 6.1.1.4'

loop_
_geom_angle_atom_site_label_1
_geom_angle_atom_site_label_2
_geom_angle_atom_site_label_3
_geom_angle
N1 C1 C8 125.52(14)
N1 C1 N2 118.43(14)
N2 C1 C8 116.00(14)
N3 C2 N1 115.94(14)
O1 C2 N1 122.29(15)
O1 C2 N3 121.54(15)
C24 C4 N3 120.93(16)
C28 C4 C24 120.37(16)
C28 C4 N3 118.53(15)
C29 C5 C33 120.27(16)
C29 C5 N3 119.03(15)
C33 C5 N3 120.66(15)
C19 C6 C23 119.87(16)
C19 C6 N2 121.03(15)
C23 C6 N2 119.07(15)
C14 C7 N2 119.83(15)
C18 C7 C14 120.30(15)
C18 C7 N2 119.86(15)
C9 C8 C1 120.45(15)
C9 C8 C13 119.46(15)
C13 C8 C1 120.09(15)
C8 C9 H9 120.0
C10 C9 C8 120.01(16)
C10 C9 H9 120.0
C9 C10 H10 119.8
C11 C10 C9 120.30(16)
C11 C10 H10 119.8
C10 C11 H11 120.1
C10 C11 C12 119.78(17)
C12 C11 H11 120.1
C11 C12 H12 119.8
C11 C12 C13 120.42(18)
C13 C12 H12 119.8
C8 C13 H13 120.0
C12 C13 C8 120.01(16)
C12 C13 H13 120.0
C7 C14 H14 120.1
C7 C14 C15 119.77(17)
C15 C14 H14 120.1
C14 C15 H15 119.8
C16 C15 C14 120.44(17)
C16 C15 H15 119.8
C15 C16 H16 120.4
C15 C16 C17 119.25(16)
C17 C16 H16 120.4
C16 C17 H17 119.8
C16 C17 C18 120.41(18)
C18 C17 H17 119.8
C7 C18 C17 119.82(17)
C7 C18 H18 120.1
C17 C18 H18 120.1
C6 C19 H19 120.0
C6 C19 C20 119.97(15)
C20 C19 H19 120.0
C19 C20 H20 120.0
C21 C20 C19 120.05(17)
C21 C20 H20 120.0
C20 C21 H21 120.1
C22 C21 C20 119.77(17)
C22 C21 H21 120.1
C21 C22 H22 119.8
C23 C22 C21 120.44(16)
C23 C22 H22 119.8
C6 C23 H23 120.1
C22 C23 C6 119.88(17)
C22 C23 H23 120.1
C4 C24 H24 120.5
C4 C24 C25 119.04(17)
C25 C24 H24 120.5
C24 C25 H25 119.5
C26 C25 C24 120.96(17)
C26 C25 H25 119.5
C25 C26 H26 120.3
C25 C26 C27 119.37(17)
C27 C26 H26 120.3
C26 C27 H27 119.9
C28 C27 C26 120.28(18)
C28 C27 H27 119.9
C4 C28 H28 120.0
C27 C28 C4 119.94(17)
C27 C28 H28 120.0
C5 C29 H29 120.1
C5 C29 C30 119.87(16)
C30 C29 H29 120.1
C29 C30 H30 119.9
C31 C30 C29 120.20(17)
C31 C30 H30 119.9
C30 C31 H31 120.2
C30 C31 C32 119.65(17)
C32 C31 H31 120.2
C31 C32 H32 119.8
C33 C32 C31 120.50(17)
C33 C32 H32 119.8
C5 C33 H33 120.2
C32 C33 C5 119.50(16)
C32 C33 H33 120.2
C1 N1 C2 123.68(14)
C1 N2 C6 120.24(14)
C1 N2 C7 117.52(13)
C6 N2 C7 116.68(13)
C2 N3 C4 124.35(14)
C2 N3 C5 118.43(14)
C4 N3 C5 116.71(14)

loop_
_geom_bond_atom_site_label_1
_geom_bond_atom_site_label_2
_geom_bond_distance
C1 C8 1.498(2)
C1 N1 1.284(2)
C1 N2 1.390(2)
C2 N1 1.391(2)
C2 N3 1.376(2)
C2 O1 1.222(2)
C4 C24 1.389(2)
C4 C28 1.388(3)
C4 N3 1.439(2)
C5 C29 1.388(2)
C5 C33 1.389(2)
C5 N3 1.445(2)
C6 C19 1.392(2)
C6 C23 1.394(2)
C6 N2 1.437(2)
C7 C14 1.384(2)
C7 C18 1.384(2)
C7 N2 1.447(2)
C8 C9 1.396(2)
C8 C13 1.398(2)
C9 H9 0.9300
C9 C10 1.393(2)
C10 H10 0.9300
C10 C11 1.387(3)
C11 H11 0.9300
C11 C12 1.388(3)
C12 H12 0.9300
C12 C13 1.389(3)
C13 H13 0.9300
C14 H14 0.9300
C14 C15 1.393(2)
C15 H15 0.9300
C15 C16 1.390(3)
C16 H16 0.9300
C16 C17 1.391(3)
C17 H17 0.9300
C17 C18 1.392(3)
C18 H18 0.9300
C19 H19 0.9300
C19 C20 1.392(3)
C20 H20 0.9300
C20 C21 1.391(3)
C21 H21 0.9300
C21 C22 1.388(3)
C22 H22 0.9300
C22 C23 1.386(3)
C23 H23 0.9300
C24 H24 0.9300
C24 C25 1.393(3)
C25 H25 0.9300
C25 C26 1.385(3)
C26 H26 0.9300
C26 C27 1.388(3)
C27 H27 0.9300
C27 C28 1.387(3)
C28 H28 0.9300
C29 H29 0.9300
C29 C30 1.390(3)
C30 H30 0.9300
C30 C31 1.385(3)
C31 H31 0.9300
C31 C32 1.391(3)
C32 H32 0.9300
C32 C33 1.388(3)
C33 H33 0.9300

loop_
_geom_torsion_atom_site_label_1
_geom_torsion_atom_site_label_2
_geom_torsion_atom_site_label_3
_geom_torsion_atom_site_label_4
_geom_torsion
C1 C8 C9 C10 178.55(16)
C1 C8 C13 C12 -179.26(17)
C4 C24 C25 C26 1.0(3)
C5 C29 C30 C31 0.3(3)
C6 C19 C20 C21 0.4(3)
C7 C14 C15 C16 0.5(3)
C8 C1 N1 C2 1.6(3)
C8 C1 N2 C6 -36.9(2)
C8 C1 N2 C7 170.22(14)
C8 C9 C10 C11 0.7(3)
C9 C8 C13 C12 0.5(3)
C9 C10 C11 C12 0.4(3)
C10 C11 C12 C13 -1.1(3)
C11 C12 C13 C8 0.7(3)
C13 C8 C9 C10 -1.2(3)
C14 C7 C18 C17 -1.1(3)
C14 C7 N2 C1 104.83(18)
C14 C7 N2 C6 -49.0(2)
C14 C15 C16 C17 -0.9(3)
C15 C16 C17 C18 0.4(3)
C16 C17 C18 C7 0.6(3)
C18 C7 C14 C15 0.6(2)
C18 C7 N2 C1 -74.4(2)
C18 C7 N2 C6 131.76(16)
C19 C6 C23 C22 -0.7(2)
C19 C6 N2 C1 -39.1(2)
C19 C6 N2 C7 113.98(17)
C19 C20 C21 C22 -1.2(3)
C20 C21 C22 C23 1.1(3)
C21 C22 C23 C6 -0.1(2)
C23 C6 C19 C20 0.6(2)
C23 C6 N2 C1 142.63(15)
C23 C6 N2 C7 -64.3(2)
C24 C4 C28 C27 -1.7(3)
C24 C4 N3 C2 -61.0(2)
C24 C4 N3 C5 110.68(18)
C24 C25 C26 C27 -1.4(3)
C25 C26 C27 C28 0.2(3)
C26 C27 C28 C4 1.3(3)
C28 C4 C24 C25 0.6(3)
C28 C4 N3 C2 123.69(18)
C28 C4 N3 C5 -64.6(2)
C29 C5 C33 C32 0.0(3)
C29 C5 N3 C2 108.29(18)
C29 C5 N3 C4 -63.9(2)
C29 C30 C31 C32 0.3(3)
C30 C31 C32 C33 -0.8(3)
C31 C32 C33 C5 0.6(3)
C33 C5 C29 C30 -0.4(3)
C33 C5 N3 C2 -73.6(2)
C33 C5 N3 C4 114.18(18)
N1 C1 C8 C9 -44.4(3)
N1 C1 C8 C13 135.30(18)
N1 C1 N2 C6 145.73(15)
N1 C1 N2 C7 -7.1(2)
N1 C2 N3 C4 -5.2(2)
N1 C2 N3 C5 -176.72(14)
N2 C1 C8 C9 138.46(16)
N2 C1 C8 C13 -41.8(2)
N2 C1 N1 C2 178.65(15)
N2 C6 C19 C20 -177.72(15)
N2 C6 C23 C22 177.59(15)
N2 C7 C14 C15 -178.70(15)
N2 C7 C18 C17 178.15(15)
N3 C2 N1 C1 -87.4(2)
N3 C4 C24 C25 -174.66(16)
N3 C4 C28 C27 173.64(16)
N3 C5 C29 C30 177.66(16)
N3 C5 C33 C32 -178.11(16)
O1 C2 N1 C1 98.0(2)
O1 C2 N3 C4 169.49(15)
O1 C2 N3 C5 -2.1(2)
